data_1007026
loop_
_publ_author_name
'Bagieu-Beucher, M'
'Durif, A'
'Guitel, J C'

_publ_section_title
;
Structure cristalline du trimetaphosphate d'argent monohydrate, Ag~3~
P~3~ O~9~ H~2~ O
;
_journal_coden_ASTM ACBCAR
_journal_name_full 'Acta Crystallographica B (24,1968-38,1982)'
_journal_page_first 2264
_journal_page_last 2267
_journal_paper_doi 10.1107/S0567740875007364
_journal_volume 31
_journal_year 1975
_chemical_formula_structural 'AG3 P3 O9 H2 O'
_chemical_formula_sum 'Ag3 H2 O10 P3'
_chemical_name_systematic 'SILVER CYCLO-TRIPHOSPHATE HYDRATE'
_space_group_IT_number 2
_symmetry_cell_setting triclinic
_symmetry_Int_Tables_number 2
_symmetry_space_group_name_Hall '-P 1'
_symmetry_space_group_name_H-M 'P -1'
_cell_angle_alpha 115.15(5)
_cell_angle_beta 115.15(5)
_cell_angle_gamma 88.93(5)
_cell_formula_units_Z 2
_cell_length_a 7.800(5)
_cell_length_b 7.796(5)
_cell_length_c 9.276(5)
_cell_volume 453.1
_refine_ls_R_factor_all 0.048
_cod_original_formula_sum 'H2 Ag3 O10 P3'
_cod_database_code 1007026

loop_
_symmetry_equiv_pos_as_xyz
x,y,z
-x,-y,-z

loop_
_atom_site_label
_atom_site_type_symbol
_atom_site_symmetry_multiplicity
_atom_site_Wyckoff_symbol
_atom_site_fract_x
_atom_site_fract_y
_atom_site_fract_z
_atom_site_occupancy
_atom_site_attached_hydrogens
_atom_site_calc_flag
Ag1 Ag1+ 2 i 0.3461(1) 0.0051(1) 0.0649(1) 1. 0 d
Ag2 Ag1+ 2 i 0.0051(1) 0.3463(1) 0.0650(1) 1. 0 d
Ag3 Ag1+ 2 i 0.8183(1) 0.1817(1) 0.500(1) 1. 0 d
P1 P5+ 2 i 0.7122(3) 0.4463(3) 0.2754(3) 1. 0 d
P2 P5+ 2 i 0.4464(3) 0.7119(3) 0.2755(3) 1. 0 d
P3 P5+ 2 i 0.7947(3) 0.7950(3) 0.5983(3) 1. 0 d
O1 O2- 2 i 0.5024(8) 0.5023(8) 0.2086(8) 1. 0 d
O2 O2- 2 i 0.7985(8) 0.5749(8) 0.4916(7) 1. 0 d
O3 O2- 2 i 0.5719(8) 0.7978(8) 0.4916(7) 1. 0 d
O4 O2- 2 i 0.8297(10) 0.5153(10) 0.2129(9) 1. 0 d
O5 O2- 2 i 0.6851(9) 0.2397(8) 0.2368(8) 1. 0 d
O6 O2- 2 i 0.5149(9) 0.8301(9) 0.2118(8) 1. 0 d
O7 O2- 2 i 0.2394(9) 0.6839(9) 0.2362(8) 1. 0 d
O8 O2- 2 i 0.8350(9) 0.8347(9) 0.7819(8) 1. 0 d
O9 O2- 2 i 0.9159(9) 0.9161(9) 0.5754(8) 1. 0 d
O10 O2- 2 i 0.8145(9) 0.8148(9) 0.0925(8) 1. 0 d
H1 H1+ 2 i -1. -1. -1. 2. 0 dum

loop_
_atom_type_symbol
_atom_type_oxidation_number
Ag1+ 1.000
P5+ 5.000
O2- -2.000
H1+ 1.000
